data_2022420
loop_
_publ_author_name
'Crittenden, Christopher M.'
'DiPasquale, Antonio G.'

_publ_section_title
;
 Two crystallographic forms and the absolute structure of
 5\a,14\a-androstane
;
_journal_coeditor_code YP3218
_journal_issue 9
_journal_name_full 'Acta Crystallographica Section C'
_journal_page_first
;
;
_journal_paper_doi 10.1107/S2053229621008408
_journal_volume 77
_journal_year 2021
_chemical_absolute_configuration ad
_chemical_formula_iupac '2C19 H31 O0.50, C19 H32'
_chemical_formula_moiety '2(C19 H31 O0.50), C19 H32'
_chemical_formula_sum 'C57 H94 O'
_chemical_formula_weight 795.32
_chemical_name_common '5\a,14\a-Androstane, Form II w/ impurity'
_chemical_name_systematic '5\a,14\a-Androstane, Form II w/ impurity'
_space_group_crystal_system orthorhombic
_space_group_IT_number 19
_space_group_name_Hall 'P 2ac 2ab'
_space_group_name_H-M_alt 'P 21 21 21'
_atom_sites_solution_hydrogens geom
_atom_sites_solution_primary iterative
_atom_sites_solution_secondary difmap
_audit_creation_method SHELXL-2018/3
_cell_angle_alpha 90
_cell_angle_beta 90
_cell_angle_gamma 90
_cell_formula_units_Z 4
_cell_length_a 7.16990(10)
_cell_length_b 22.1480(3)
_cell_length_c 29.8734(5)
_cell_measurement_reflns_used 31747
_cell_measurement_temperature 90(2)
_cell_measurement_theta_max 74.8190
_cell_measurement_theta_min 2.0270
_cell_volume 4743.86(12)
_computing_cell_refinement
;
CrysAlis PRO (Rigaku OD, 2021)
;
_computing_data_collection
;
CrysAlis PRO (Rigaku OD, 2021)
;
_computing_data_reduction
;
CrysAlis PRO (Rigaku OD, 2021)
;
_computing_molecular_graphics
;
ORTEP-32 (Farrugia, 2012) and <i>Mercury</i> (Macrae <i>et al.</i>,
2020)
;
_computing_publication_material
;
WinGX (Farrugia, 2012)
;
_computing_structure_refinement
;
WinGX (Farrugia, 2012) and SHELXL2018 (Sheldrick, 2015b)
;
_computing_structure_solution
;
WinGX (Farrugia, 2012) and SHELXT2014 (Sheldrick, 2015a)
;
_diffrn_ambient_temperature 90(2)
_diffrn_detector_area_resol_mean 10.0000
_diffrn_measured_fraction_theta_full 1.000
_diffrn_measured_fraction_theta_max 0.953
_diffrn_measurement_device_type 'ROD, Synergy Custom system, HyPix'
_diffrn_measurement_method '\w scans'
_diffrn_radiation_type CuK\a
_diffrn_radiation_wavelength 1.54184
_diffrn_reflns_av_R_equivalents 0.0592
_diffrn_reflns_av_unetI/netI 0.0288
_diffrn_reflns_limit_h_max 7
_diffrn_reflns_limit_h_min -8
_diffrn_reflns_limit_k_max 27
_diffrn_reflns_limit_k_min -26
_diffrn_reflns_limit_l_max 34
_diffrn_reflns_limit_l_min -36
_diffrn_reflns_number 59898
_diffrn_reflns_theta_full 67.000
_diffrn_reflns_theta_max 75.097
_diffrn_reflns_theta_min 2.483
_diffrn_source 'Rotating-anode X-ray tube'
_exptl_absorpt_coefficient_mu 0.463
_exptl_absorpt_correction_T_max 1.000
_exptl_absorpt_correction_T_min 0.757
_exptl_absorpt_correction_type gaussian
_exptl_absorpt_process_details
;
(CrysAlis PRO; Rigaku OD, 2021)
;
_exptl_crystal_colour colorless
_exptl_crystal_density_diffrn 1.114
_exptl_crystal_description needle
_exptl_crystal_F_000 1776
_exptl_crystal_size_max 0.190
_exptl_crystal_size_mid 0.060
_exptl_crystal_size_min 0.030
_refine_diff_density_max 0.237
_refine_diff_density_min -0.342
_refine_ls_abs_structure_details
;
Flack <i>x</i> determined using 3326 quotients [(I+)-(I-)]/[(I+)+(I-)]
(Parsons <i>et al.</i>,  2013)
;
_refine_ls_abs_structure_Flack 0.0(2)
_refine_ls_extinction_coef 0.00062(10)
_refine_ls_extinction_expression Fc^*^=kFc[1+0.001xFc^2^\l^3^/sin(2\q)]^-1/4^
_refine_ls_extinction_method
;
SHELXL2018 (Sheldrick, 2015b)
;
_refine_ls_goodness_of_fit_ref 1.033
_refine_ls_hydrogen_treatment constr
_refine_ls_matrix_type full
_refine_ls_number_parameters 539
_refine_ls_number_reflns 9113
_refine_ls_number_restraints 0
_refine_ls_restrained_S_all 1.033
_refine_ls_R_factor_all 0.0478
_refine_ls_R_factor_gt 0.0445
_refine_ls_shift/su_max 0.000
_refine_ls_shift/su_mean 0.000
_refine_ls_structure_factor_coef Fsqd
_refine_ls_weighting_details 'w=1/[\s^2^(Fo^2^)+(0.0541P)^2^+1.8106P] where P=(Fo^2^+2Fc^2^)/3'
_refine_ls_weighting_scheme calc
_refine_ls_wR_factor_gt 0.1106
_refine_ls_wR_factor_ref 0.1122
_reflns_number_gt 8487
_reflns_number_total 9113
_reflns_threshold_expression 'I > 2\s(I)'
_cod_data_source_file yp3218sup1.cif
_cod_data_source_block Form_II_impure
_cod_database_code 2022420
_shelx_space_group_comment
;
The symmetry employed for this shelxl refinement is uniquely defined
by the following loop, which should always be used as a source of
symmetry information in preference to the above space-group names.
They are only intended as comments.
;
_shelx_estimated_absorpt_t_min 0.917
_shelx_estimated_absorpt_t_max 0.986

loop_
_space_group_symop_operation_xyz
'x, y, z'
'-x+1/2, -y, z+1/2'
'-x, y+1/2, -z+1/2'
'x+1/2, -y+1/2, -z'

loop_
_atom_site_type_symbol
_atom_site_label
_atom_site_fract_x
_atom_site_fract_y
_atom_site_fract_z
_atom_site_U_iso_or_equiv
_atom_site_adp_type
_atom_site_calc_flag
_atom_site_occupancy
_atom_site_disorder_assembly
_atom_site_disorder_group
C C1 0.3096(3) 0.69774(11) 0.46259(9) 0.0256(5) Uani d 1 . .
H H1A 0.429224 0.716861 0.454056 0.031 Uiso calc 1 . .
H H1B 0.264300 0.717920 0.490091 0.031 Uiso calc 1 . .
C C2 0.3441(4) 0.63099(12) 0.47277(9) 0.0303(6) Uani d 1 . .
H H2A 0.401442 0.611506 0.446307 0.036 Uiso calc 1 . .
H H2B 0.432906 0.627557 0.498019 0.036 Uiso calc 1 . .
C C3 0.1641(4) 0.59809(12) 0.48469(10) 0.0327(6) Uani d 1 . .
H H3A 0.115443 0.613690 0.513466 0.039 Uiso calc 1 . .
H H3B 0.189902 0.554452 0.488358 0.039 Uiso calc 1 . .
C C4 0.0181(4) 0.60706(12) 0.44811(9) 0.0303(6) Uani d 1 . .
H H4A -0.100861 0.588437 0.457729 0.036 Uiso calc 1 . .
H H4B 0.059683 0.586276 0.420522 0.036 Uiso calc 1 . .
C C5 -0.0148(3) 0.67409(12) 0.43780(8) 0.0246(5) Uani d 1 . .
H H5 -0.059826 0.692943 0.466233 0.030 Uiso calc 1 . .
C C6 -0.1690(3) 0.68352(12) 0.40326(9) 0.0267(5) Uani d 1 . .
H H6A -0.282637 0.661773 0.412981 0.032 Uiso calc 1 . .
H H6B -0.129108 0.666382 0.374186 0.032 Uiso calc 1 . .
C C7 -0.2144(4) 0.75054(12) 0.39730(9) 0.0263(5) Uani d 1 . .
H H7A -0.304438 0.755148 0.372413 0.032 Uiso calc 1 . .
H H7B -0.274598 0.765758 0.424899 0.032 Uiso calc 1 . .
C C8 -0.0416(3) 0.78878(11) 0.38739(8) 0.0222(5) Uani d 1 . .
H H8 0.004952 0.778308 0.356802 0.027 Uiso calc 1 . .
C C9 0.1160(3) 0.77643(11) 0.42159(8) 0.0223(5) Uani d 1 . .
H H9 0.064183 0.787692 0.451519 0.027 Uiso calc 1 . .
C C10 0.1666(3) 0.70791(12) 0.42473(8) 0.0236(5) Uani d 1 . .
C C11 0.2840(3) 0.81831(12) 0.41387(9) 0.0263(5) Uani d 1 . .
H H11A 0.343411 0.807794 0.384991 0.032 Uiso calc 1 . .
H H11B 0.376854 0.811457 0.437866 0.032 Uiso calc 1 . .
C C12 0.2300(3) 0.88577(11) 0.41327(9) 0.0263(5) Uani d 1 . .
H H12A 0.185016 0.897870 0.443295 0.032 Uiso calc 1 . .
H H12B 0.341247 0.910384 0.406080 0.032 Uiso calc 1 . .
C C13 0.0777(3) 0.89781(11) 0.37867(8) 0.0249(5) Uani d 1 . .
C C14 -0.0884(3) 0.85607(11) 0.38845(8) 0.0237(5) Uani d 1 . .
H H14 -0.127463 0.865077 0.419882 0.028 Uiso calc 1 . .
C C15 -0.2436(4) 0.88051(12) 0.35853(9) 0.0280(6) Uani d 1 . .
H H15A -0.367894 0.870314 0.370796 0.034 Uiso calc 1 . .
H H15B -0.233363 0.864062 0.327811 0.034 Uiso calc 1 . .
C C16 -0.2110(4) 0.94973(13) 0.35886(10) 0.0338(6) Uani d 1 . .
H H16A -0.210189 0.965804 0.327941 0.041 Uiso calc 1 . .
H H16B -0.310653 0.970332 0.375977 0.041 Uiso calc 1 . .
C C17 -0.0189(4) 0.95970(12) 0.38149(9) 0.0297(6) Uani d 1 . .
H H17A 0.054016 0.990819 0.365373 0.036 Uiso calc 1 . .
H H17B -0.034348 0.972421 0.413044 0.036 Uiso calc 1 . .
C C18 0.2495(4) 0.68511(12) 0.38036(9) 0.0274(5) Uani d 1 . .
H H18A 0.264547 0.641175 0.381702 0.041 Uiso calc 1 . .
H H18B 0.371231 0.704074 0.375411 0.041 Uiso calc 1 . .
H H18C 0.165392 0.695568 0.355679 0.041 Uiso calc 1 . .
C C19 0.1557(4) 0.89004(13) 0.33101(9) 0.0318(6) Uani d 1 . .
H H19A 0.195832 0.848141 0.326730 0.048 Uiso calc 1 . .
H H19B 0.262342 0.917115 0.326819 0.048 Uiso calc 1 . .
H H19C 0.058448 0.899913 0.309144 0.048 Uiso calc 1 . .
C C20 0.4793(3) 0.82137(11) 0.24893(8) 0.0230(5) Uani d 1 . .
H H20A 0.360295 0.798781 0.250223 0.028 Uiso calc 1 . .
H H20B 0.521855 0.828052 0.280065 0.028 Uiso calc 1 . .
C C21 0.4442(4) 0.88292(11) 0.22671(9) 0.0267(5) Uani d 1 . .
H H21A 0.386836 0.876610 0.196923 0.032 Uiso calc 1 . .
H H21B 0.355488 0.906431 0.245182 0.032 Uiso calc 1 . .
C C22 0.6247(4) 0.91862(11) 0.22134(9) 0.0287(6) Uani d 1 . .
H H22A 0.599183 0.956319 0.204618 0.034 Uiso calc 1 . .
H H22B 0.673331 0.929774 0.251234 0.034 Uiso calc 1 . .
C C23 0.7706(4) 0.88177(11) 0.19644(9) 0.0266(5) Uani d 1 . .
H H23A 0.888696 0.904848 0.195083 0.032 Uiso calc 1 . .
H H23B 0.727838 0.874649 0.165372 0.032 Uiso calc 1 . .
C C24 0.8057(3) 0.82099(11) 0.21944(8) 0.0224(5) Uani d 1 . .
H H24 0.847208 0.830638 0.250586 0.027 Uiso calc 1 . .
C C25 0.9643(3) 0.78534(12) 0.19809(8) 0.0250(5) Uani d 1 . .
H H25A 1.076921 0.811078 0.196261 0.030 Uiso calc 1 . .
H H25B 0.928754 0.773583 0.167278 0.030 Uiso calc 1 . .
C C26 1.0082(3) 0.72878(11) 0.22538(9) 0.0259(5) Uani d 1 . .
H H26A 1.057084 0.740862 0.255051 0.031 Uiso calc 1 . .
H H26B 1.106435 0.705277 0.209934 0.031 Uiso calc 1 . .
C C27 0.8361(3) 0.68892(11) 0.23182(8) 0.0210(5) Uani d 1 . .
H H27 0.795289 0.673894 0.201808 0.025 Uiso calc 1 . .
C C28 0.6737(3) 0.72582(11) 0.25266(8) 0.0201(5) Uani d 1 . .
H H28 0.720740 0.741176 0.282052 0.024 Uiso calc 1 . .
C C29 0.6253(3) 0.78271(11) 0.22425(8) 0.0203(5) Uani d 1 . .
C C30 0.5042(3) 0.68561(11) 0.26348(8) 0.0230(5) Uani d 1 . .
H H30A 0.410944 0.709839 0.280057 0.028 Uiso calc 1 . .
H H30B 0.445974 0.672352 0.235084 0.028 Uiso calc 1 . .
C C31 0.5544(3) 0.62957(11) 0.29141(8) 0.0244(5) Uani d 1 . .
H H31A 0.596563 0.642376 0.321503 0.029 Uiso calc 1 . .
H H31B 0.442251 0.603984 0.295142 0.029 Uiso calc 1 . .
C C32 0.7077(3) 0.59312(11) 0.26888(9) 0.0240(5) Uani d 1 . .
C C33 0.8774(3) 0.63460(11) 0.26148(9) 0.0242(5) Uani d 1 . .
H H33 0.910985 0.651153 0.291564 0.029 Uiso calc 1 . .
C C34 1.0338(4) 0.59056(13) 0.24873(11) 0.0351(6) Uani d 1 . .
H H34A 1.158057 0.608208 0.254900 0.042 Uiso calc 1 . .
H H34B 1.026471 0.579338 0.216703 0.042 Uiso calc 1 . .
C C35 0.9958(4) 0.53525(14) 0.27926(13) 0.0454(8) Uani d 1 . .
H H35A 1.005634 0.497250 0.261971 0.054 Uiso calc 1 A 1
H H35B 1.086292 0.533907 0.304268 0.054 Uiso calc 1 A 1
C C36 0.7968(4) 0.54379(12) 0.29705(9) 0.0261(5) Uani d 0.5 B 1
H H36A 0.725233 0.505747 0.294302 0.031 Uiso calc 0.5 B 1
H H36B 0.799535 0.555813 0.328962 0.031 Uiso calc 0.5 B 1
C C36A 0.7968(4) 0.54379(12) 0.29705(9) 0.0261(5) Uani d 0.5 B 2
C C37 0.5469(3) 0.76430(11) 0.17819(8) 0.0236(5) Uani d 1 . .
H H37A 0.422338 0.746845 0.181987 0.035 Uiso calc 1 . .
H H37B 0.629631 0.734365 0.164411 0.035 Uiso calc 1 . .
H H37C 0.539014 0.799975 0.158878 0.035 Uiso calc 1 . .
C C38 0.6357(4) 0.56397(12) 0.22526(9) 0.0292(6) Uani d 1 . .
H H38A 0.735771 0.540175 0.211536 0.044 Uiso calc 1 . .
H H38B 0.595868 0.595661 0.204461 0.044 Uiso calc 1 . .
H H38C 0.529795 0.537561 0.232081 0.044 Uiso calc 1 . .
C C39 1.3496(4) 0.33732(13) 0.53750(10) 0.0322(6) Uani d 1 . .
H H39A 1.354491 0.305355 0.514364 0.039 Uiso calc 1 . .
H H39B 1.419921 0.372544 0.526052 0.039 Uiso calc 1 . .
C C40 1.4440(4) 0.31436(13) 0.57959(10) 0.0342(6) Uani d 1 . .
H H40A 1.575956 0.304757 0.572880 0.041 Uiso calc 1 . .
H H40B 1.382107 0.276720 0.589533 0.041 Uiso calc 1 . .
C C41 1.4359(4) 0.36074(13) 0.61707(10) 0.0326(6) Uani d 1 . .
H H41A 1.508589 0.396918 0.608444 0.039 Uiso calc 1 . .
H H41B 1.492303 0.343594 0.644518 0.039 Uiso calc 1 . .
C C42 1.2337(4) 0.37879(13) 0.62647(9) 0.0295(6) Uani d 1 . .
H H42A 1.164734 0.343472 0.638261 0.035 Uiso calc 1 . .
H H42B 1.231230 0.410816 0.649581 0.035 Uiso calc 1 . .
C C43 1.1377(3) 0.40169(11) 0.58407(8) 0.0232(5) Uani d 1 . .
H H43 1.211205 0.437565 0.573979 0.028 Uiso calc 1 . .
C C44 0.9406(4) 0.42460(12) 0.59292(8) 0.0256(5) Uani d 1 . .
H H44A 0.942864 0.453809 0.618004 0.031 Uiso calc 1 . .
H H44B 0.859726 0.390357 0.601676 0.031 Uiso calc 1 . .
C C45 0.8606(4) 0.45509(12) 0.55128(8) 0.0252(5) Uani d 1 . .
H H45A 0.930991 0.492699 0.545348 0.030 Uiso calc 1 . .
H H45B 0.729117 0.466316 0.557086 0.030 Uiso calc 1 . .
C C46 0.8689(4) 0.41484(11) 0.50980(8) 0.0230(5) Uani d 1 . .
H H46 0.780431 0.380378 0.513921 0.028 Uiso calc 1 . .
C C47 1.0676(3) 0.38923(11) 0.50277(8) 0.0247(5) Uani d 1 . .
H H47 1.150666 0.424978 0.498202 0.030 Uiso calc 1 . .
C C48 1.1434(3) 0.35606(11) 0.54478(9) 0.0246(5) Uani d 1 . .
C C49 1.0793(4) 0.35205(15) 0.45941(10) 0.0381(7) Uani d 1 . .
H H49A 1.001705 0.315340 0.462667 0.046 Uiso calc 1 . .
H H49B 1.209939 0.339008 0.454747 0.046 Uiso calc 1 . .
C C50 1.0134(4) 0.38759(16) 0.41800(9) 0.0418(7) Uani d 1 . .
H H50A 1.099747 0.421646 0.412395 0.050 Uiso calc 1 . .
H H50B 1.015593 0.360872 0.391436 0.050 Uiso calc 1 . .
C C51 0.8163(4) 0.41186(13) 0.42490(9) 0.0316(6) Uani d 1 . .
C C52 0.8128(4) 0.44977(11) 0.46790(8) 0.0248(5) Uani d 1 . .
H H52 0.909730 0.481792 0.463866 0.030 Uiso calc 1 . .
C C53 0.6238(4) 0.48232(12) 0.46601(9) 0.0309(6) Uani d 1 . .
H H53A 0.625754 0.519753 0.484115 0.037 Uiso calc 1 . .
H H53B 0.522073 0.455880 0.476851 0.037 Uiso calc 1 . .
C C54 0.6004(4) 0.49676(14) 0.41545(10) 0.0374(7) Uani d 1 . .
H H54A 0.473588 0.485916 0.405120 0.045 Uiso calc 1 C 3
H H54B 0.621387 0.540259 0.409713 0.045 Uiso calc 1 C 3
C C55 0.7472(4) 0.45863(13) 0.39143(9) 0.0363(7) Uani d 0.5 D 3
H H55A 0.691789 0.438468 0.365012 0.044 Uiso calc 0.5 D 3
H H55B 0.851740 0.484382 0.381241 0.044 Uiso calc 0.5 D 3
C C55A 0.7472(4) 0.45863(13) 0.39143(9) 0.0363(7) Uani d 0.5 D 4
C C56 1.0282(4) 0.29894(12) 0.55494(10) 0.0310(6) Uani d 1 . .
H H56A 1.048451 0.269021 0.531264 0.047 Uiso calc 1 . .
H H56B 0.895506 0.309431 0.556259 0.047 Uiso calc 1 . .
H H56C 1.067317 0.282028 0.583765 0.047 Uiso calc 1 . .
C C57 0.6750(5) 0.35999(13) 0.42512(11) 0.0407(7) Uani d 1 . .
H H57A 0.549272 0.376264 0.429547 0.061 Uiso calc 1 . .
H H57B 0.704870 0.331989 0.449488 0.061 Uiso calc 1 . .
H H57C 0.680537 0.338536 0.396458 0.061 Uiso calc 1 . .
O O1 0.6982(6) 0.5160(2) 0.32882(14) 0.0440(10) Uani d 0.5 B 2
O O2 0.7997(6) 0.4697(2) 0.35179(15) 0.0447(11) Uani d 0.5 D 4

loop_
_atom_site_aniso_label
_atom_site_aniso_U_11
_atom_site_aniso_U_22
_atom_site_aniso_U_33
_atom_site_aniso_U_12
_atom_site_aniso_U_13
_atom_site_aniso_U_23
C1 0.0206(12) 0.0274(13) 0.0287(13) -0.0001(10) -0.0014(10) -0.0025(10)
C2 0.0270(14) 0.0313(14) 0.0326(14) 0.0024(11) -0.0036(11) -0.0007(11)
C3 0.0343(15) 0.0279(13) 0.0360(15) 0.0000(12) -0.0023(12) 0.0066(11)
C4 0.0259(13) 0.0266(13) 0.0385(15) -0.0043(11) -0.0001(11) 0.0011(11)
C5 0.0200(12) 0.0266(13) 0.0272(12) -0.0040(10) 0.0005(10) -0.0007(10)
C6 0.0191(12) 0.0290(13) 0.0320(13) -0.0048(10) -0.0012(10) -0.0013(11)
C7 0.0189(12) 0.0301(14) 0.0299(14) -0.0012(10) -0.0011(10) -0.0004(11)
C8 0.0175(11) 0.0251(12) 0.0241(12) -0.0016(9) 0.0006(9) -0.0006(10)
C9 0.0184(11) 0.0254(12) 0.0232(12) -0.0008(10) 0.0006(9) -0.0027(10)
C10 0.0180(11) 0.0279(13) 0.0249(12) -0.0037(10) -0.0006(10) -0.0016(10)
C11 0.0159(12) 0.0264(13) 0.0366(14) -0.0013(10) -0.0004(10) 0.0000(11)
C12 0.0203(12) 0.0250(13) 0.0337(14) -0.0012(10) 0.0003(10) -0.0013(11)
C13 0.0226(12) 0.0226(12) 0.0294(13) -0.0021(10) 0.0015(10) -0.0021(10)
C14 0.0201(12) 0.0287(13) 0.0224(12) -0.0009(10) 0.0008(9) -0.0031(10)
C15 0.0229(13) 0.0310(14) 0.0300(14) 0.0023(11) -0.0029(10) -0.0001(11)
C16 0.0299(15) 0.0308(15) 0.0406(16) 0.0030(12) -0.0070(12) -0.0030(12)
C17 0.0291(14) 0.0242(13) 0.0357(14) 0.0014(11) -0.0014(11) -0.0033(11)
C18 0.0234(12) 0.0291(13) 0.0298(13) 0.0022(11) 0.0003(10) -0.0020(11)
C19 0.0307(14) 0.0318(14) 0.0329(14) -0.0013(12) 0.0051(11) 0.0022(12)
C20 0.0188(12) 0.0244(12) 0.0259(12) 0.0004(10) 0.0018(9) -0.0005(10)
C21 0.0259(13) 0.0245(13) 0.0298(13) 0.0028(10) 0.0026(10) 0.0002(10)
C22 0.0292(14) 0.0209(12) 0.0361(14) 0.0003(11) 0.0021(11) 0.0008(11)
C23 0.0250(13) 0.0226(12) 0.0321(14) -0.0033(10) 0.0028(10) 0.0001(11)
C24 0.0193(12) 0.0229(12) 0.0249(12) -0.0031(10) 0.0009(9) -0.0021(10)
C25 0.0197(12) 0.0258(13) 0.0296(13) -0.0043(10) 0.0045(10) 0.0019(10)
C26 0.0174(12) 0.0273(13) 0.0330(13) -0.0004(10) 0.0011(10) 0.0006(11)
C27 0.0151(11) 0.0232(12) 0.0247(12) -0.0007(9) 0.0009(9) 0.0003(10)
C28 0.0174(11) 0.0218(12) 0.0212(11) -0.0015(9) -0.0008(9) -0.0003(9)
C29 0.0165(11) 0.0221(11) 0.0222(12) 0.0000(9) 0.0004(9) -0.0009(10)
C30 0.0160(11) 0.0251(12) 0.0280(12) -0.0010(10) 0.0012(9) 0.0047(10)
C31 0.0201(12) 0.0262(13) 0.0268(13) -0.0011(10) 0.0008(10) 0.0046(10)
C32 0.0217(12) 0.0229(12) 0.0274(13) -0.0001(10) -0.0004(10) 0.0035(10)
C33 0.0180(12) 0.0258(13) 0.0289(13) 0.0001(10) -0.0017(10) 0.0010(10)
C34 0.0210(13) 0.0319(15) 0.0523(17) 0.0031(11) 0.0030(12) 0.0039(13)
C35 0.0277(15) 0.0312(16) 0.077(2) 0.0058(13) 0.0025(15) 0.0134(15)
C36 0.0282(14) 0.0227(12) 0.0275(13) 0.0000(11) -0.0025(11) 0.0023(10)
C36A 0.0282(14) 0.0227(12) 0.0275(13) 0.0000(11) -0.0025(11) 0.0023(10)
C37 0.0219(12) 0.0241(12) 0.0249(12) -0.0029(10) -0.0025(10) 0.0010(10)
C38 0.0299(14) 0.0248(13) 0.0330(14) -0.0006(11) -0.0012(11) 0.0008(11)
C39 0.0216(13) 0.0359(15) 0.0392(15) 0.0047(11) 0.0043(12) -0.0033(12)
C40 0.0195(13) 0.0337(15) 0.0493(17) 0.0044(11) -0.0019(12) 0.0042(13)
C41 0.0232(13) 0.0349(15) 0.0398(15) -0.0029(11) -0.0064(12) 0.0086(12)
C42 0.0259(13) 0.0323(14) 0.0304(14) -0.0027(11) -0.0029(11) 0.0061(11)
C43 0.0189(12) 0.0239(12) 0.0270(13) -0.0014(10) 0.0022(10) 0.0031(10)
C44 0.0248(13) 0.0305(13) 0.0216(12) 0.0029(10) 0.0023(10) 0.0016(10)
C45 0.0240(12) 0.0277(13) 0.0239(12) 0.0062(11) 0.0015(10) 0.0012(10)
C46 0.0212(12) 0.0227(12) 0.0249(12) -0.0015(10) 0.0015(10) 0.0010(10)
C47 0.0225(12) 0.0254(12) 0.0264(13) -0.0015(10) 0.0031(10) -0.0022(10)
C48 0.0189(12) 0.0225(12) 0.0325(13) -0.0013(10) 0.0018(10) -0.0012(10)
C49 0.0344(15) 0.0457(17) 0.0341(15) 0.0107(13) -0.0007(12) -0.0129(13)
C50 0.0414(17) 0.058(2) 0.0256(14) 0.0078(15) 0.0003(12) -0.0127(14)
C51 0.0338(15) 0.0344(14) 0.0266(13) -0.0026(12) -0.0036(11) -0.0016(11)
C52 0.0266(13) 0.0231(12) 0.0247(12) -0.0040(10) 0.0006(10) 0.0012(10)
C53 0.0329(14) 0.0270(13) 0.0326(14) 0.0014(11) -0.0049(12) 0.0023(11)
C54 0.0362(16) 0.0412(16) 0.0346(16) -0.0032(13) -0.0098(12) 0.0098(13)
C55 0.0448(17) 0.0390(16) 0.0252(14) -0.0120(14) -0.0073(12) 0.0045(12)
C55A 0.0448(17) 0.0390(16) 0.0252(14) -0.0120(14) -0.0073(12) 0.0045(12)
C56 0.0239(13) 0.0227(13) 0.0464(16) -0.0026(11) -0.0055(12) 0.0030(11)
C57 0.0468(18) 0.0307(15) 0.0445(17) -0.0054(13) -0.0164(14) -0.0064(13)
O1 0.048(3) 0.041(2) 0.042(2) 0.000(2) -0.006(2) 0.0053(19)
O2 0.048(3) 0.043(2) 0.043(2) 0.004(2) -0.002(2) 0.003(2)

loop_
_atom_type_symbol
_atom_type_description
_atom_type_scat_dispersion_real
_atom_type_scat_dispersion_imag
_atom_type_scat_source
C C 0.0181 0.0091 'International Tables Vol C Tables 4.2.6.8 and 6.1.1.4'
H H 0.0000 0.0000 'International Tables Vol C Tables 4.2.6.8 and 6.1.1.4'
O O 0.0492 0.0322 'International Tables Vol C Tables 4.2.6.8 and 6.1.1.4'

loop_
_geom_angle_atom_site_label_1
_geom_angle_atom_site_label_2
_geom_angle_atom_site_label_3
_geom_angle_site_symmetry_1
_geom_angle_site_symmetry_3
_geom_angle
_geom_angle_publ_flag
C2 C1 C10 . . 113.2(2) ?
C2 C1 H1A . . 108.9 ?
C10 C1 H1A . . 108.9 ?
C2 C1 H1B . . 108.9 ?
C10 C1 H1B . . 108.9 ?
H1A C1 H1B . . 107.7 ?
C3 C2 C1 . . 111.8(2) ?
C3 C2 H2A . . 109.3 ?
C1 C2 H2A . . 109.3 ?
C3 C2 H2B . . 109.3 ?
C1 C2 H2B . . 109.3 ?
H2A C2 H2B . . 107.9 ?
C2 C3 C4 . . 110.6(2) ?
C2 C3 H3A . . 109.5 ?
C4 C3 H3A . . 109.5 ?
C2 C3 H3B . . 109.5 ?
C4 C3 H3B . . 109.5 ?
H3A C3 H3B . . 108.1 ?
C3 C4 C5 . . 112.0(2) ?
C3 C4 H4A . . 109.2 ?
C5 C4 H4A . . 109.2 ?
C3 C4 H4B . . 109.2 ?
C5 C4 H4B . . 109.2 ?
H4A C4 H4B . . 107.9 ?
C6 C5 C4 . . 112.3(2) ?
C6 C5 C10 . . 111.8(2) ?
C4 C5 C10 . . 112.9(2) ?
C6 C5 H5 . . 106.4 ?
C4 C5 H5 . . 106.4 ?
C10 C5 H5 . . 106.4 ?
C5 C6 C7 . . 111.4(2) ?
C5 C6 H6A . . 109.3 ?
C7 C6 H6A . . 109.3 ?
C5 C6 H6B . . 109.3 ?
C7 C6 H6B . . 109.3 ?
H6A C6 H6B . . 108.0 ?
C8 C7 C6 . . 112.8(2) ?
C8 C7 H7A . . 109.0 ?
C6 C7 H7A . . 109.0 ?
C8 C7 H7B . . 109.0 ?
C6 C7 H7B . . 109.0 ?
H7A C7 H7B . . 107.8 ?
C14 C8 C7 . . 111.0(2) ?
C14 C8 C9 . . 108.62(19) ?
C7 C8 C9 . . 111.5(2) ?
C14 C8 H8 . . 108.6 ?
C7 C8 H8 . . 108.6 ?
C9 C8 H8 . . 108.6 ?
C11 C9 C8 . . 111.5(2) ?
C11 C9 C10 . . 114.4(2) ?
C8 C9 C10 . . 112.38(19) ?
C11 C9 H9 . . 105.9 ?
C8 C9 H9 . . 105.9 ?
C10 C9 H9 . . 105.9 ?
C18 C10 C1 . . 109.1(2) ?
C18 C10 C5 . . 112.5(2) ?
C1 C10 C5 . . 107.6(2) ?
C18 C10 C9 . . 110.9(2) ?
C1 C10 C9 . . 109.9(2) ?
C5 C10 C9 . . 106.8(2) ?
C9 C11 C12 . . 112.9(2) ?
C9 C11 H11A . . 109.0 ?
C12 C11 H11A . . 109.0 ?
C9 C11 H11B . . 109.0 ?
C12 C11 H11B . . 109.0 ?
H11A C11 H11B . . 107.8 ?
C13 C12 C11 . . 110.9(2) ?
C13 C12 H12A . . 109.5 ?
C11 C12 H12A . . 109.5 ?
C13 C12 H12B . . 109.5 ?
C11 C12 H12B . . 109.5 ?
H12A C12 H12B . . 108.1 ?
C12 C13 C14 . . 108.7(2) ?
C12 C13 C17 . . 116.1(2) ?
C14 C13 C17 . . 100.2(2) ?
C12 C13 C19 . . 110.3(2) ?
C14 C13 C19 . . 113.0(2) ?
C17 C13 C19 . . 108.3(2) ?
C15 C14 C8 . . 119.6(2) ?
C15 C14 C13 . . 103.9(2) ?
C8 C14 C13 . . 114.4(2) ?
C15 C14 H14 . . 106.0 ?
C8 C14 H14 . . 106.0 ?
C13 C14 H14 . . 106.0 ?
C14 C15 C16 . . 103.7(2) ?
C14 C15 H15A . . 111.0 ?
C16 C15 H15A . . 111.0 ?
C14 C15 H15B . . 111.0 ?
C16 C15 H15B . . 111.0 ?
H15A C15 H15B . . 109.0 ?
C17 C16 C15 . . 106.1(2) ?
C17 C16 H16A . . 110.5 ?
C15 C16 H16A . . 110.5 ?
C17 C16 H16B . . 110.5 ?
C15 C16 H16B . . 110.5 ?
H16A C16 H16B . . 108.7 ?
C13 C17 C16 . . 104.4(2) ?
C13 C17 H17A . . 110.9 ?
C16 C17 H17A . . 110.9 ?
C13 C17 H17B . . 110.9 ?
C16 C17 H17B . . 110.9 ?
H17A C17 H17B . . 108.9 ?
C10 C18 H18A . . 109.5 ?
C10 C18 H18B . . 109.5 ?
H18A C18 H18B . . 109.5 ?
C10 C18 H18C . . 109.5 ?
H18A C18 H18C . . 109.5 ?
H18B C18 H18C . . 109.5 ?
C13 C19 H19A . . 109.5 ?
C13 C19 H19B . . 109.5 ?
H19A C19 H19B . . 109.5 ?
C13 C19 H19C . . 109.5 ?
H19A C19 H19C . . 109.5 ?
H19B C19 H19C . . 109.5 ?
C21 C20 C29 . . 113.4(2) ?
C21 C20 H20A . . 108.9 ?
C29 C20 H20A . . 108.9 ?
C21 C20 H20B . . 108.9 ?
C29 C20 H20B . . 108.9 ?
H20A C20 H20B . . 107.7 ?
C22 C21 C20 . . 111.5(2) ?
C22 C21 H21A . . 109.3 ?
C20 C21 H21A . . 109.3 ?
C22 C21 H21B . . 109.3 ?
C20 C21 H21B . . 109.3 ?
H21A C21 H21B . . 108.0 ?
C23 C22 C21 . . 110.9(2) ?
C23 C22 H22A . . 109.5 ?
C21 C22 H22A . . 109.5 ?
C23 C22 H22B . . 109.5 ?
C21 C22 H22B . . 109.5 ?
H22A C22 H22B . . 108.0 ?
C22 C23 C24 . . 111.4(2) ?
C22 C23 H23A . . 109.3 ?
C24 C23 H23A . . 109.3 ?
C22 C23 H23B . . 109.3 ?
C24 C23 H23B . . 109.3 ?
H23A C23 H23B . . 108.0 ?
C25 C24 C23 . . 113.0(2) ?
C25 C24 C29 . . 112.2(2) ?
C23 C24 C29 . . 112.6(2) ?
C25 C24 H24 . . 106.2 ?
C23 C24 H24 . . 106.2 ?
C29 C24 H24 . . 106.2 ?
C24 C25 C26 . . 110.8(2) ?
C24 C25 H25A . . 109.5 ?
C26 C25 H25A . . 109.5 ?
C24 C25 H25B . . 109.5 ?
C26 C25 H25B . . 109.5 ?
H25A C25 H25B . . 108.1 ?
C25 C26 C27 . . 112.0(2) ?
C25 C26 H26A . . 109.2 ?
C27 C26 H26A . . 109.2 ?
C25 C26 H26B . . 109.2 ?
C27 C26 H26B . . 109.2 ?
H26A C26 H26B . . 107.9 ?
C33 C27 C26 . . 111.9(2) ?
C33 C27 C28 . . 109.15(19) ?
C26 C27 C28 . . 110.58(19) ?
C33 C27 H27 . . 108.4 ?
C26 C27 H27 . . 108.4 ?
C28 C27 H27 . . 108.4 ?
C30 C28 C27 . . 111.80(19) ?
C30 C28 C29 . . 113.94(19) ?
C27 C28 C29 . . 111.96(19) ?
C30 C28 H28 . . 106.2 ?
C27 C28 H28 . . 106.2 ?
C29 C28 H28 . . 106.2 ?
C20 C29 C37 . . 109.07(19) ?
C20 C29 C24 . . 107.87(19) ?
C37 C29 C24 . . 111.4(2) ?
C20 C29 C28 . . 109.88(19) ?
C37 C29 C28 . . 110.71(19) ?
C24 C29 C28 . . 107.83(19) ?
C31 C30 C28 . . 113.3(2) ?
C31 C30 H30A . . 108.9 ?
C28 C30 H30A . . 108.9 ?
C31 C30 H30B . . 108.9 ?
C28 C30 H30B . . 108.9 ?
H30A C30 H30B . . 107.7 ?
C32 C31 C30 . . 111.0(2) ?
C32 C31 H31A . . 109.4 ?
C30 C31 H31A . . 109.4 ?
C32 C31 H31B . . 109.4 ?
C30 C31 H31B . . 109.4 ?
H31A C31 H31B . . 108.0 ?
C36A C32 C31 . . 116.1(2) ?
C36 C32 C31 . . 116.1(2) ?
C36A C32 C33 . . 100.2(2) ?
C36 C32 C33 . . 100.2(2) ?
C31 C32 C33 . . 108.5(2) ?
C36A C32 C38 . . 107.9(2) ?
C36 C32 C38 . . 107.9(2) ?
C31 C32 C38 . . 110.7(2) ?
C33 C32 C38 . . 113.1(2) ?
C27 C33 C34 . . 120.0(2) ?
C27 C33 C32 . . 113.6(2) ?
C34 C33 C32 . . 103.5(2) ?
C27 C33 H33 . . 106.3 ?
C34 C33 H33 . . 106.3 ?
C32 C33 H33 . . 106.3 ?
C33 C34 C35 . . 103.1(2) ?
C33 C34 H34A . . 111.1 ?
C35 C34 H34A . . 111.1 ?
C33 C34 H34B . . 111.1 ?
C35 C34 H34B . . 111.1 ?
H34A C34 H34B . . 109.1 ?
C36A C35 C34 . . 105.6(2) ?
C36 C35 C34 . . 105.6(2) ?
C36 C35 H35A . . 110.6 ?
C34 C35 H35A . . 110.6 ?
C36 C35 H35B . . 110.6 ?
C34 C35 H35B . . 110.6 ?
H35A C35 H35B . . 108.7 ?
C32 C36 C35 . . 106.7(2) ?
C32 C36 H36A . . 110.4 ?
C35 C36 H36A . . 110.4 ?
C32 C36 H36B . . 110.4 ?
C35 C36 H36B . . 110.4 ?
H36A C36 H36B . . 108.6 ?
O1 C36A C32 . . 120.2(3) ?
O1 C36A C35 . . 133.0(3) ?
C32 C36A C35 . . 106.7(2) ?
C29 C37 H37A . . 109.5 ?
C29 C37 H37B . . 109.5 ?
H37A C37 H37B . . 109.5 ?
C29 C37 H37C . . 109.5 ?
H37A C37 H37C . . 109.5 ?
H37B C37 H37C . . 109.5 ?
C32 C38 H38A . . 109.5 ?
C32 C38 H38B . . 109.5 ?
H38A C38 H38B . . 109.5 ?
C32 C38 H38C . . 109.5 ?
H38A C38 H38C . . 109.5 ?
H38B C38 H38C . . 109.5 ?
C40 C39 C48 . . 113.5(2) ?
C40 C39 H39A . . 108.9 ?
C48 C39 H39A . . 108.9 ?
C40 C39 H39B . . 108.9 ?
C48 C39 H39B . . 108.9 ?
H39A C39 H39B . . 107.7 ?
C39 C40 C41 . . 111.5(2) ?
C39 C40 H40A . . 109.3 ?
C41 C40 H40A . . 109.3 ?
C39 C40 H40B . . 109.3 ?
C41 C40 H40B . . 109.3 ?
H40A C40 H40B . . 108.0 ?
C40 C41 C42 . . 110.4(2) ?
C40 C41 H41A . . 109.6 ?
C42 C41 H41A . . 109.6 ?
C40 C41 H41B . . 109.6 ?
C42 C41 H41B . . 109.6 ?
H41A C41 H41B . . 108.1 ?
C43 C42 C41 . . 111.2(2) ?
C43 C42 H42A . . 109.4 ?
C41 C42 H42A . . 109.4 ?
C43 C42 H42B . . 109.4 ?
C41 C42 H42B . . 109.4 ?
H42A C42 H42B . . 108.0 ?
C44 C43 C42 . . 112.6(2) ?
C44 C43 C48 . . 111.9(2) ?
C42 C43 C48 . . 113.6(2) ?
C44 C43 H43 . . 106.0 ?
C42 C43 H43 . . 106.0 ?
C48 C43 H43 . . 106.0 ?
C43 C44 C45 . . 110.7(2) ?
C43 C44 H44A . . 109.5 ?
C45 C44 H44A . . 109.5 ?
C43 C44 H44B . . 109.5 ?
C45 C44 H44B . . 109.5 ?
H44A C44 H44B . . 108.1 ?
C44 C45 C46 . . 112.8(2) ?
C44 C45 H45A . . 109.0 ?
C46 C45 H45A . . 109.0 ?
C44 C45 H45B . . 109.0 ?
C46 C45 H45B . . 109.0 ?
H45A C45 H45B . . 107.8 ?
C52 C46 C45 . . 111.1(2) ?
C52 C46 C47 . . 108.5(2) ?
C45 C46 C47 . . 111.1(2) ?
C52 C46 H46 . . 108.7 ?
C45 C46 H46 . . 108.7 ?
C47 C46 H46 . . 108.7 ?
C49 C47 C46 . . 111.2(2) ?
C49 C47 C48 . . 114.1(2) ?
C46 C47 C48 . . 112.7(2) ?
C49 C47 H47 . . 106.1 ?
C46 C47 H47 . . 106.1 ?
C48 C47 H47 . . 106.1 ?
C56 C48 C43 . . 111.9(2) ?
C56 C48 C39 . . 108.6(2) ?
C43 C48 C39 . . 107.8(2) ?
C56 C48 C47 . . 111.1(2) ?
C43 C48 C47 . . 107.13(19) ?
C39 C48 C47 . . 110.3(2) ?
C47 C49 C50 . . 112.7(2) ?
C47 C49 H49A . . 109.0 ?
C50 C49 H49A . . 109.0 ?
C47 C49 H49B . . 109.0 ?
C50 C49 H49B . . 109.0 ?
H49A C49 H49B . . 107.8 ?
C51 C50 C49 . . 110.8(2) ?
C51 C50 H50A . . 109.5 ?
C49 C50 H50A . . 109.5 ?
C51 C50 H50B . . 109.5 ?
C49 C50 H50B . . 109.5 ?
H50A C50 H50B . . 108.1 ?
C55A C51 C50 . . 116.9(3) ?
C55 C51 C50 . . 116.9(3) ?
C55A C51 C57 . . 107.3(2) ?
C55 C51 C57 . . 107.3(2) ?
C50 C51 C57 . . 110.4(3) ?
C55A C51 C52 . . 99.9(2) ?
C55 C51 C52 . . 99.9(2) ?
C50 C51 C52 . . 108.7(2) ?
C57 C51 C52 . . 113.3(2) ?
C46 C52 C51 . . 113.9(2) ?
C46 C52 C53 . . 120.1(2) ?
C51 C52 C53 . . 103.9(2) ?
C46 C52 H52 . . 106.0 ?
C51 C52 H52 . . 106.0 ?
C53 C52 H52 . . 106.0 ?
C52 C53 C54 . . 103.2(2) ?
C52 C53 H53A . . 111.1 ?
C54 C53 H53A . . 111.1 ?
C52 C53 H53B . . 111.1 ?
C54 C53 H53B . . 111.1 ?
H53A C53 H53B . . 109.1 ?
C55A C54 C53 . . 105.6(2) ?
C55 C54 C53 . . 105.6(2) ?
C55 C54 H54A . . 110.6 ?
C53 C54 H54A . . 110.6 ?
C55 C54 H54B . . 110.6 ?
C53 C54 H54B . . 110.6 ?
H54A C54 H54B . . 108.8 ?
C51 C55 C54 . . 107.0(2) ?
C51 C55 H55A . . 110.3 ?
C54 C55 H55A . . 110.3 ?
C51 C55 H55B . . 110.3 ?
C54 C55 H55B . . 110.3 ?
H55A C55 H55B . . 108.6 ?
O2 C55A C51 . . 130.5(3) ?
O2 C55A C54 . . 122.4(3) ?
C51 C55A C54 . . 107.0(2) ?
C48 C56 H56A . . 109.5 ?
C48 C56 H56B . . 109.5 ?
H56A C56 H56B . . 109.5 ?
C48 C56 H56C . . 109.5 ?
H56A C56 H56C . . 109.5 ?
H56B C56 H56C . . 109.5 ?
C51 C57 H57A . . 109.5 ?
C51 C57 H57B . . 109.5 ?
H57A C57 H57B . . 109.5 ?
C51 C57 H57C . . 109.5 ?
H57A C57 H57C . . 109.5 ?
H57B C57 H57C . . 109.5 ?

loop_
_geom_bond_atom_site_label_1
_geom_bond_atom_site_label_2
_geom_bond_site_symmetry_2
_geom_bond_distance
_geom_bond_publ_flag
C1 C2 . 1.530(4) ?
C1 C10 . 1.543(3) ?
C1 H1A . 0.9900 ?
C1 H1B . 0.9900 ?
C2 C3 . 1.524(4) ?
C2 H2A . 0.9900 ?
C2 H2B . 0.9900 ?
C3 C4 . 1.526(4) ?
C3 H3A . 0.9900 ?
C3 H3B . 0.9900 ?
C4 C5 . 1.535(4) ?
C4 H4A . 0.9900 ?
C4 H4B . 0.9900 ?
C5 C6 . 1.527(3) ?
C5 C10 . 1.551(3) ?
C5 H5 . 1.0000 ?
C6 C7 . 1.530(4) ?
C6 H6A . 0.9900 ?
C6 H6B . 0.9900 ?
C7 C8 . 1.530(3) ?
C7 H7A . 0.9900 ?
C7 H7B . 0.9900 ?
C8 C14 . 1.528(3) ?
C8 C9 . 1.548(3) ?
C8 H8 . 1.0000 ?
C9 C11 . 1.538(3) ?
C9 C10 . 1.563(3) ?
C9 H9 . 1.0000 ?
C10 C18 . 1.538(4) ?
C11 C12 . 1.544(4) ?
C11 H11A . 0.9900 ?
C11 H11B . 0.9900 ?
C12 C13 . 1.527(4) ?
C12 H12A . 0.9900 ?
C12 H12B . 0.9900 ?
C13 C14 . 1.536(3) ?
C13 C17 . 1.538(3) ?
C13 C19 . 1.539(4) ?
C14 C15 . 1.526(3) ?
C14 H14 . 1.0000 ?
C15 C16 . 1.551(4) ?
C15 H15A . 0.9900 ?
C15 H15B . 0.9900 ?
C16 C17 . 1.550(4) ?
C16 H16A . 0.9900 ?
C16 H16B . 0.9900 ?
C17 H17A . 0.9900 ?
C17 H17B . 0.9900 ?
C18 H18A . 0.9800 ?
C18 H18B . 0.9800 ?
C18 H18C . 0.9800 ?
C19 H19A . 0.9800 ?
C19 H19B . 0.9800 ?
C19 H19C . 0.9800 ?
C20 C21 . 1.537(3) ?
C20 C29 . 1.540(3) ?
C20 H20A . 0.9900 ?
C20 H20B . 0.9900 ?
C21 C22 . 1.525(4) ?
C21 H21A . 0.9900 ?
C21 H21B . 0.9900 ?
C22 C23 . 1.521(4) ?
C22 H22A . 0.9900 ?
C22 H22B . 0.9900 ?
C23 C24 . 1.532(3) ?
C23 H23A . 0.9900 ?
C23 H23B . 0.9900 ?
C24 C25 . 1.524(3) ?
C24 C29 . 1.553(3) ?
C24 H24 . 1.0000 ?
C25 C26 . 1.527(4) ?
C25 H25A . 0.9900 ?
C25 H25B . 0.9900 ?
C26 C27 . 1.529(3) ?
C26 H26A . 0.9900 ?
C26 H26B . 0.9900 ?
C27 C33 . 1.523(3) ?
C27 C28 . 1.553(3) ?
C27 H27 . 1.0000 ?
C28 C30 . 1.541(3) ?
C28 C29 . 1.558(3) ?
C28 H28 . 1.0000 ?
C29 C37 . 1.541(3) ?
C30 C31 . 1.538(3) ?
C30 H30A . 0.9900 ?
C30 H30B . 0.9900 ?
C31 C32 . 1.521(4) ?
C31 H31A . 0.9900 ?
C31 H31B . 0.9900 ?
C32 C36A . 1.520(3) ?
C32 C36 . 1.520(3) ?
C32 C33 . 1.540(3) ?
C32 C38 . 1.543(4) ?
C33 C34 . 1.534(4) ?
C33 H33 . 1.0000 ?
C34 C35 . 1.551(4) ?
C34 H34A . 0.9900 ?
C34 H34B . 0.9900 ?
C35 C36A . 1.534(4) ?
C35 C36 . 1.534(4) ?
C35 H35A . 0.9900 ?
C35 H35B . 0.9900 ?
C36 H36A . 0.9900 ?
C36 H36B . 0.9900 ?
C36A O1 . 1.335(5) ?
C37 H37A . 0.9800 ?
C37 H37B . 0.9800 ?
C37 H37C . 0.9800 ?
C38 H38A . 0.9800 ?
C38 H38B . 0.9800 ?
C38 H38C . 0.9800 ?
C39 C40 . 1.516(4) ?
C39 C48 . 1.551(3) ?
C39 H39A . 0.9900 ?
C39 H39B . 0.9900 ?
C40 C41 . 1.520(4) ?
C40 H40A . 0.9900 ?
C40 H40B . 0.9900 ?
C41 C42 . 1.530(4) ?
C41 H41A . 0.9900 ?
C41 H41B . 0.9900 ?
C42 C43 . 1.528(3) ?
C42 H42A . 0.9900 ?
C42 H42B . 0.9900 ?
C43 C44 . 1.525(3) ?
C43 C48 . 1.549(3) ?
C43 H43 . 1.0000 ?
C44 C45 . 1.527(3) ?
C44 H44A . 0.9900 ?
C44 H44B . 0.9900 ?
C45 C46 . 1.528(3) ?
C45 H45A . 0.9900 ?
C45 H45B . 0.9900 ?
C46 C52 . 1.525(3) ?
C46 C47 . 1.548(3) ?
C46 H46 . 1.0000 ?
C47 C49 . 1.537(4) ?
C47 C48 . 1.552(4) ?
C47 H47 . 1.0000 ?
C48 C56 . 1.541(3) ?
C49 C50 . 1.540(4) ?
C49 H49A . 0.9900 ?
C49 H49B . 0.9900 ?
C50 C51 . 1.526(4) ?
C50 H50A . 0.9900 ?
C50 H50B . 0.9900 ?
C51 C55A . 1.523(4) ?
C51 C55 . 1.523(4) ?
C51 C57 . 1.532(4) ?
C51 C52 . 1.535(4) ?
C52 C53 . 1.536(4) ?
C52 H52 . 1.0000 ?
C53 C54 . 1.553(4) ?
C53 H53A . 0.9900 ?
C53 H53B . 0.9900 ?
C54 C55A . 1.528(4) ?
C54 C55 . 1.528(4) ?
C54 H54A . 0.9900 ?
C54 H54B . 0.9900 ?
C55 H55A . 0.9900 ?
C55 H55B . 0.9900 ?
C55A O2 . 1.267(5) ?
C56 H56A . 0.9800 ?
C56 H56B . 0.9800 ?
C56 H56C . 0.9800 ?
C57 H57A . 0.9800 ?
C57 H57B . 0.9800 ?
C57 H57C . 0.9800 ?

loop_
_geom_torsion_atom_site_label_1
_geom_torsion_atom_site_label_2
_geom_torsion_atom_site_label_3
_geom_torsion_atom_site_label_4
_geom_torsion_site_symmetry_1
_geom_torsion_site_symmetry_2
_geom_torsion_site_symmetry_3
_geom_torsion_site_symmetry_4
_geom_torsion
_geom_torsion_publ_flag
C10 C1 C2 C3 . . . . -56.7(3) ?
C1 C2 C3 C4 . . . . 54.1(3) ?
C2 C3 C4 C5 . . . . -53.9(3) ?
C3 C4 C5 C6 . . . . -176.6(2) ?
C3 C4 C5 C10 . . . . 56.0(3) ?
C4 C5 C6 C7 . . . . 173.7(2) ?
C10 C5 C6 C7 . . . . -58.2(3) ?
C5 C6 C7 C8 . . . . 52.6(3) ?
C6 C7 C8 C14 . . . . -171.7(2) ?
C6 C7 C8 C9 . . . . -50.5(3) ?
C14 C8 C9 C11 . . . . -53.0(3) ?
C7 C8 C9 C11 . . . . -175.6(2) ?
C14 C8 C9 C10 . . . . 177.0(2) ?
C7 C8 C9 C10 . . . . 54.4(3) ?
C2 C1 C10 C18 . . . . -67.1(3) ?
C2 C1 C10 C5 . . . . 55.2(3) ?
C2 C1 C10 C9 . . . . 171.1(2) ?
C6 C5 C10 C18 . . . . -62.2(3) ?
C4 C5 C10 C18 . . . . 65.5(3) ?
C6 C5 C10 C1 . . . . 177.6(2) ?
C4 C5 C10 C1 . . . . -54.7(3) ?
C6 C5 C10 C9 . . . . 59.7(3) ?
C4 C5 C10 C9 . . . . -172.6(2) ?
C11 C9 C10 C18 . . . . -63.4(3) ?
C8 C9 C10 C18 . . . . 65.0(3) ?
C11 C9 C10 C1 . . . . 57.3(3) ?
C8 C9 C10 C1 . . . . -174.3(2) ?
C11 C9 C10 C5 . . . . 173.7(2) ?
C8 C9 C10 C5 . . . . -57.8(3) ?
C8 C9 C11 C12 . . . . 53.9(3) ?
C10 C9 C11 C12 . . . . -177.2(2) ?
C9 C11 C12 C13 . . . . -55.1(3) ?
C11 C12 C13 C14 . . . . 55.2(3) ?
C11 C12 C13 C17 . . . . 167.2(2) ?
C11 C12 C13 C19 . . . . -69.1(3) ?
C7 C8 C14 C15 . . . . -55.7(3) ?
C9 C8 C14 C15 . . . . -178.6(2) ?
C7 C8 C14 C13 . . . . -179.8(2) ?
C9 C8 C14 C13 . . . . 57.3(3) ?
C12 C13 C14 C15 . . . . 169.0(2) ?
C17 C13 C14 C15 . . . . 46.7(2) ?
C19 C13 C14 C15 . . . . -68.2(3) ?
C12 C13 C14 C8 . . . . -58.9(3) ?
C17 C13 C14 C8 . . . . 178.9(2) ?
C19 C13 C14 C8 . . . . 63.9(3) ?
C8 C14 C15 C16 . . . . -164.5(2) ?
C13 C14 C15 C16 . . . . -35.5(3) ?
C14 C15 C16 C17 . . . . 10.3(3) ?
C12 C13 C17 C16 . . . . -156.3(2) ?
C14 C13 C17 C16 . . . . -39.4(3) ?
C19 C13 C17 C16 . . . . 79.0(3) ?
C15 C16 C17 C13 . . . . 18.4(3) ?
C29 C20 C21 C22 . . . . -55.4(3) ?
C20 C21 C22 C23 . . . . 54.2(3) ?
C21 C22 C23 C24 . . . . -55.4(3) ?
C22 C23 C24 C25 . . . . -174.5(2) ?
C22 C23 C24 C29 . . . . 57.2(3) ?
C23 C24 C25 C26 . . . . 173.5(2) ?
C29 C24 C25 C26 . . . . -58.0(3) ?
C24 C25 C26 C27 . . . . 55.7(3) ?
C25 C26 C27 C33 . . . . -176.4(2) ?
C25 C26 C27 C28 . . . . -54.5(3) ?
C33 C27 C28 C30 . . . . -51.4(3) ?
C26 C27 C28 C30 . . . . -174.88(19) ?
C33 C27 C28 C29 . . . . 179.34(19) ?
C26 C27 C28 C29 . . . . 55.9(3) ?
C21 C20 C29 C37 . . . . -66.9(3) ?
C21 C20 C29 C24 . . . . 54.3(3) ?
C21 C20 C29 C28 . . . . 171.6(2) ?
C25 C24 C29 C20 . . . . 176.21(19) ?
C23 C24 C29 C20 . . . . -55.1(3) ?
C25 C24 C29 C37 . . . . -64.1(3) ?
C23 C24 C29 C37 . . . . 64.6(3) ?
C25 C24 C29 C28 . . . . 57.6(3) ?
C23 C24 C29 C28 . . . . -173.67(19) ?
C30 C28 C29 C20 . . . . 58.2(3) ?
C27 C28 C29 C20 . . . . -173.71(19) ?
C30 C28 C29 C37 . . . . -62.3(3) ?
C27 C28 C29 C37 . . . . 65.8(2) ?
C30 C28 C29 C24 . . . . 175.51(19) ?
C27 C28 C29 C24 . . . . -56.4(2) ?
C27 C28 C30 C31 . . . . 51.6(3) ?
C29 C28 C30 C31 . . . . 179.8(2) ?
C28 C30 C31 C32 . . . . -54.6(3) ?
C30 C31 C32 C36A . . . . 168.4(2) ?
C30 C31 C32 C36 . . . . 168.4(2) ?
C30 C31 C32 C33 . . . . 56.6(3) ?
C30 C31 C32 C38 . . . . -68.1(3) ?
C26 C27 C33 C34 . . . . -56.8(3) ?
C28 C27 C33 C34 . . . . -179.5(2) ?
C26 C27 C33 C32 . . . . -180.0(2) ?
C28 C27 C33 C32 . . . . 57.3(3) ?
C36A C32 C33 C27 . . . . 177.5(2) ?
C36 C32 C33 C27 . . . . 177.5(2) ?
C31 C32 C33 C27 . . . . -60.3(3) ?
C38 C32 C33 C27 . . . . 62.9(3) ?
C36A C32 C33 C34 . . . . 45.7(2) ?
C36 C32 C33 C34 . . . . 45.7(2) ?
C31 C32 C33 C34 . . . . 167.9(2) ?
C38 C32 C33 C34 . . . . -68.8(3) ?
C27 C33 C34 C35 . . . . -165.8(2) ?
C32 C33 C34 C35 . . . . -37.9(3) ?
C33 C34 C35 C36A . . . . 15.0(3) ?
C33 C34 C35 C36 . . . . 15.0(3) ?
C31 C32 C36 C35 . . . . -152.7(2) ?
C33 C32 C36 C35 . . . . -36.1(3) ?
C38 C32 C36 C35 . . . . 82.3(3) ?
C34 C35 C36 C32 . . . . 13.5(3) ?
C31 C32 C36A O1 . . . . 29.7(4) ?
C33 C32 C36A O1 . . . . 146.3(3) ?
C38 C32 C36A O1 . . . . -95.3(3) ?
C31 C32 C36A C35 . . . . -152.7(2) ?
C33 C32 C36A C35 . . . . -36.1(3) ?
C38 C32 C36A C35 . . . . 82.3(3) ?
C34 C35 C36A O1 . . . . -169.4(4) ?
C34 C35 C36A C32 . . . . 13.5(3) ?
C48 C39 C40 C41 . . . . -56.8(3) ?
C39 C40 C41 C42 . . . . 56.1(3) ?
C40 C41 C42 C43 . . . . -55.5(3) ?
C41 C42 C43 C44 . . . . -175.6(2) ?
C41 C42 C43 C48 . . . . 55.9(3) ?
C42 C43 C44 C45 . . . . 172.0(2) ?
C48 C43 C44 C45 . . . . -58.7(3) ?
C43 C44 C45 C46 . . . . 53.8(3) ?
C44 C45 C46 C52 . . . . -172.2(2) ?
C44 C45 C46 C47 . . . . -51.4(3) ?
C52 C46 C47 C49 . . . . -54.0(3) ?
C45 C46 C47 C49 . . . . -176.3(2) ?
C52 C46 C47 C48 . . . . 176.4(2) ?
C45 C46 C47 C48 . . . . 54.1(3) ?
C44 C43 C48 C56 . . . . -62.6(3) ?
C42 C43 C48 C56 . . . . 66.2(3) ?
C44 C43 C48 C39 . . . . 178.1(2) ?
C42 C43 C48 C39 . . . . -53.1(3) ?
C44 C43 C48 C47 . . . . 59.4(3) ?
C42 C43 C48 C47 . . . . -171.8(2) ?
C40 C39 C48 C56 . . . . -67.9(3) ?
C40 C39 C48 C43 . . . . 53.4(3) ?
C40 C39 C48 C47 . . . . 170.1(2) ?
C49 C47 C48 C56 . . . . -62.6(3) ?
C46 C47 C48 C56 . . . . 65.4(3) ?
C49 C47 C48 C43 . . . . 174.9(2) ?
C46 C47 C48 C43 . . . . -57.0(3) ?
C49 C47 C48 C39 . . . . 57.9(3) ?
C46 C47 C48 C39 . . . . -174.1(2) ?
C46 C47 C49 C50 . . . . 54.5(3) ?
C48 C47 C49 C50 . . . . -176.7(2) ?
C47 C49 C50 C51 . . . . -55.3(3) ?
C49 C50 C51 C55A . . . . 167.6(3) ?
C49 C50 C51 C55 . . . . 167.6(3) ?
C49 C50 C51 C57 . . . . -69.4(3) ?
C49 C50 C51 C52 . . . . 55.5(3) ?
C45 C46 C52 C51 . . . . -179.5(2) ?
C47 C46 C52 C51 . . . . 58.2(3) ?
C45 C46 C52 C53 . . . . -55.4(3) ?
C47 C46 C52 C53 . . . . -177.8(2) ?
C55A C51 C52 C46 . . . . 177.7(2) ?
C55 C51 C52 C46 . . . . 177.7(2) ?
C50 C51 C52 C46 . . . . -59.3(3) ?
C57 C51 C52 C46 . . . . 63.9(3) ?
C55A C51 C52 C53 . . . . 45.3(3) ?
C55 C51 C52 C53 . . . . 45.3(3) ?
C50 C51 C52 C53 . . . . 168.3(2) ?
C57 C51 C52 C53 . . . . -68.5(3) ?
C46 C52 C53 C54 . . . . -165.8(2) ?
C51 C52 C53 C54 . . . . -37.1(3) ?
C52 C53 C54 C55A . . . . 13.9(3) ?
C52 C53 C54 C55 . . . . 13.9(3) ?
C50 C51 C55 C54 . . . . -153.6(2) ?
C57 C51 C55 C54 . . . . 81.8(3) ?
C52 C51 C55 C54 . . . . -36.6(3) ?
C53 C54 C55 C51 . . . . 14.4(3) ?
C50 C51 C55A O2 . . . . 22.5(5) ?
C57 C51 C55A O2 . . . . -102.1(4) ?
C52 C51 C55A O2 . . . . 139.5(4) ?
C50 C51 C55A C54 . . . . -153.6(2) ?
C57 C51 C55A C54 . . . . 81.8(3) ?
C52 C51 C55A C54 . . . . -36.6(3) ?
C53 C54 C55A O2 . . . . -162.0(3) ?
C53 C54 C55A C51 . . . . 14.4(3) ?

_cod_database_fobs_code 2022420
